data_7100675
loop_
_publ_author_name
'Ivan E. Kareev'
'Igor V. Kuvychko'
'Sergey F. Lebedkin'
'Susie M. Miller'
'Oren P. Anderson'
'Steven H. Strauss'
'Olga V. Boltalina'

_publ_section_title
;
Synthesis and Structures of
Poly(perfluoroethyl)[60]fullerenes: 1,7,16,36,46,49-C60(C2F5)6 and
1,6,11,18,24,27,32,35-C60(C2F5)8
;
_journal_name_full 'Chemical Communications'
_journal_paper_doi 10.1039/b513477c
_journal_year 2006
_chemical_formula_sum 'C76 F40'
_chemical_formula_weight 1672.76
_space_group_IT_number 14
_symmetry_cell_setting monoclinic
_symmetry_space_group_name_Hall '-P 2ybc'
_symmetry_space_group_name_H-M 'P 1 21/c 1'
_cell_angle_alpha 90.00
_cell_angle_beta 98.424(2)
_cell_angle_gamma 90.00
_cell_formula_units_Z 4
_cell_length_a 18.9559(18)
_cell_length_b 13.5701(13)
_cell_length_c 21.425(2)
_cell_measurement_temperature 100(2)
_cell_volume 5451.7(9)
_diffrn_ambient_temperature 100(2)
_exptl_crystal_density_diffrn 2.038
_cod_depositor_comments
;
The following automatic conversions were performed:
'_symmetry_cell_setting' value 'Monoclinic' changed to 'monoclinic'
according to '/home/saulius/struct/CIF-dictionaries/cif_core.dic'
dictionary named 'cif_core.dic' version 2.4.1 from 2010-06-29.

Automatic conversion script
Id: cif_fix_enum 1527 2010-12-29 10:47:43Z saulius 
;
_cod_original_sg_symbol_H-M 'P 21/c'
_cod_database_code 7100675

loop_
_symmetry_equiv_pos_as_xyz
'x, y, z'
'-x, y+1/2, -z+1/2'
'-x, -y, -z'
'x, -y-1/2, z-1/2'

loop_
_atom_site_label
_atom_site_type_symbol
_atom_site_fract_x
_atom_site_fract_y
_atom_site_fract_z
_atom_site_U_iso_or_equiv
_atom_site_adp_type
_atom_site_occupancy
_atom_site_symmetry_multiplicity
_atom_site_calc_flag
_atom_site_refinement_flags
_atom_site_disorder_assembly
_atom_site_disorder_group
F011 F 0.48663(8) 0.12941(12) -0.62943(7) 0.0315(4) Uani 1 1 d . . .
F012 F 0.48003(8) 0.08487(12) -0.72730(7) 0.0312(4) Uani 1 1 d . . .
F013 F 0.53294(10) -0.09660(15) -0.68944(11) 0.0515(5) Uani 1 1 d . . .
F014 F 0.53581(9) -0.05345(17) -0.59246(9) 0.0522(5) Uani 1 1 d . . .
F015 F 0.59789(8) 0.02595(15) -0.65150(9) 0.0437(4) Uani 1 1 d . . .
F061 F 0.43819(10) -0.20838(15) -0.78772(8) 0.0457(5) Uani 1 1 d . . .
F062 F 0.44274(10) -0.05137(14) -0.80703(8) 0.0442(5) Uani 1 1 d . . .
F063 F 0.32952(12) -0.22524(17) -0.88612(9) 0.0590(6) Uani 1 1 d . . .
F064 F 0.42620(9) -0.16308(14) -0.90904(7) 0.0389(4) Uani 1 1 d . . .
F065 F 0.33438(11) -0.07156(17) -0.90349(8) 0.0543(6) Uani 1 1 d . . .
F111 F 0.31534(8) 0.33719(11) -0.57133(8) 0.0318(4) Uani 1 1 d . . .
F112 F 0.40560(8) 0.28732(12) -0.61454(7) 0.0319(4) Uani 1 1 d . . .
F113 F 0.36956(9) 0.23381(12) -0.46345(7) 0.0340(4) Uani 1 1 d . . .
F114 F 0.43396(9) 0.35087(12) -0.49334(8) 0.0379(4) Uani 1 1 d . . .
F115 F 0.46279(8) 0.19932(12) -0.50616(8) 0.0327(4) Uani 1 1 d . . .
F181 F 0.43546(8) -0.32733(12) -0.58829(7) 0.0347(4) Uani 1 1 d . . .
F182 F 0.44502(9) -0.31509(12) -0.68809(8) 0.0360(4) Uani 1 1 d . . .
F183 F 0.34345(11) -0.45571(13) -0.71583(9) 0.0512(5) Uani 1 1 d . . .
F184 F 0.33185(10) -0.46761(13) -0.61809(10) 0.0471(5) Uani 1 1 d . . .
F185 F 0.43276(9) -0.50054(12) -0.64803(9) 0.0384(4) Uani 1 1 d . . .
F241 F 0.09250(8) 0.14820(12) -0.89922(7) 0.0315(4) Uani 1 1 d . . .
F242 F 0.14765(9) 0.27161(11) -0.84907(7) 0.0314(4) Uani 1 1 d . . .
F243 F 0.27291(10) 0.21066(16) -0.87858(8) 0.0474(5) Uani 1 1 d . . .
F244 F 0.22464(11) 0.08259(13) -0.92565(8) 0.0461(5) Uani 1 1 d . . .
F245 F 0.19156(10) 0.22608(13) -0.95939(7) 0.0394(4) Uani 1 1 d . . .
F271 F 0.13903(8) 0.36051(10) -0.74732(6) 0.0245(3) Uani 1 1 d . . .
F272 F 0.24032(8) 0.37929(11) -0.68613(8) 0.0289(3) Uani 1 1 d . . .
F273 F 0.12801(9) 0.49395(11) -0.66337(8) 0.0331(4) Uani 1 1 d . . .
F274 F 0.17211(9) 0.40178(12) -0.58504(7) 0.0338(4) Uani 1 1 d . . .
F275 F 0.07096(8) 0.36452(11) -0.64038(7) 0.0285(3) Uani 1 1 d . . .
F321 F 0.11309(7) 0.03502(11) -0.40831(6) 0.0256(3) Uani 1 1 d . . .
F322 F 0.12596(8) -0.12423(11) -0.39757(6) 0.0266(3) Uani 1 1 d . . .
F323 F 0.26008(8) 0.05373(11) -0.37704(7) 0.0292(3) Uani 1 1 d . . .
F324 F 0.20341(9) -0.01214(12) -0.30722(6) 0.0316(4) Uani 1 1 d . . .
F325 F 0.26636(8) -0.10333(11) -0.35981(7) 0.0289(3) Uani 1 1 d . . .
F351 F 0.16074(8) -0.30437(11) -0.43564(6) 0.0271(3) Uani 1 1 d . . .
F352 F 0.19769(8) -0.40899(11) -0.50102(7) 0.0260(3) Uani 1 1 d . . .
F353 F 0.05704(8) -0.42468(12) -0.56080(7) 0.0317(4) Uani 1 1 d . . .
F354 F 0.02497(8) -0.32616(12) -0.49109(8) 0.0344(4) Uani 1 1 d . . .
F355 F 0.07669(9) -0.46345(12) -0.46236(7) 0.0326(4) Uani 1 1 d . . .
C1 C 0.39748(12) 0.01384(17) -0.66615(10) 0.0177(4) Uani 1 1 d . . .
C2 C 0.38446(11) -0.00002(17) -0.59758(10) 0.0175(4) Uani 1 1 d . . .
C3 C 0.37627(11) -0.10184(17) -0.58646(10) 0.0176(4) Uani 1 1 d . . .
C4 C 0.37155(11) -0.15434(17) -0.64698(10) 0.0177(4) Uani 1 1 d . . .
C5 C 0.37823(12) -0.09034(18) -0.69430(10) 0.0180(4) Uani 1 1 d . . .
C6 C 0.34337(12) -0.10868(17) -0.76255(11) 0.0187(5) Uani 1 1 d . . .
C7 C 0.29463(12) -0.02095(18) -0.78509(10) 0.0188(5) Uani 1 1 d . . .
C8 C 0.29896(12) 0.06806(17) -0.75678(10) 0.0176(4) Uani 1 1 d . . .
C9 C 0.34308(12) 0.08710(17) -0.69626(11) 0.0186(4) Uani 1 1 d . . .
C10 C 0.30829(12) 0.15390(17) -0.66466(11) 0.0179(4) Uani 1 1 d . . .
C011 C 0.47420(13) 0.05173(19) -0.66909(11) 0.0230(5) Uani 1 1 d . . .
C11 C 0.31976(12) 0.16617(17) -0.59362(10) 0.0172(4) Uani 1 1 d . . .
C12 C 0.35087(12) 0.06823(17) -0.56433(10) 0.0174(4) Uani 1 1 d . . .
C012 C 0.53606(14) -0.0203(2) -0.65018(14) 0.0325(6) Uani 1 1 d . . .
C13 C 0.30831(12) 0.03457(17) -0.51914(10) 0.0168(4) Uani 1 1 d . . .
C14 C 0.30287(11) -0.06567(17) -0.50609(10) 0.0166(4) Uani 1 1 d . . .
C15 C 0.33837(12) -0.13476(17) -0.53978(10) 0.0170(4) Uani 1 1 d . . .
C16 C 0.29191(12) -0.22111(17) -0.55107(10) 0.0174(4) Uani 1 1 d . . .
C17 C 0.28790(12) -0.27352(17) -0.60517(10) 0.0174(4) Uani 1 1 d . . .
C18 C 0.33843(12) -0.25645(17) -0.65469(10) 0.0173(4) Uani 1 1 d . . .
C19 C 0.28509(12) -0.25756(17) -0.71588(10) 0.0175(4) Uani 1 1 d . . .
C20 C 0.28693(12) -0.19028(17) -0.76311(10) 0.0183(4) Uani 1 1 d . . .
C21 C 0.22053(12) -0.15935(17) -0.80017(10) 0.0187(5) Uani 1 1 d . . .
C22 C 0.22472(12) -0.05661(17) -0.81486(10) 0.0181(4) Uani 1 1 d . . .
C23 C 0.16485(12) 0.00169(17) -0.82024(10) 0.0182(4) Uani 1 1 d . . .
C24 C 0.16802(12) 0.11244(17) -0.80376(10) 0.0185(4) Uani 1 1 d . . .
C25 C 0.23662(12) 0.13311(17) -0.76042(11) 0.0186(5) Uani 1 1 d . . .
C26 C 0.24163(12) 0.18284(17) -0.70495(11) 0.0180(4) Uani 1 1 d . . .
C27 C 0.17905(12) 0.22780(17) -0.67887(11) 0.0180(4) Uani 1 1 d . . .
C28 C 0.18381(12) 0.19470(16) -0.60955(10) 0.0174(4) Uani 1 1 d . . .
C29 C 0.24600(12) 0.16618(17) -0.57221(10) 0.0172(4) Uani 1 1 d . . .
C30 C 0.24362(12) 0.09460(16) -0.52389(10) 0.0163(4) Uani 1 1 d . . .
C31 C 0.17983(12) 0.05637(17) -0.51107(10) 0.0174(4) Uani 1 1 d . . .
C32 C 0.17182(12) -0.04699(17) -0.48320(10) 0.0173(4) Uani 1 1 d . . .
C33 C 0.23454(12) -0.10989(17) -0.49529(10) 0.0166(4) Uani 1 1 d . . .
C34 C 0.22850(12) -0.20091(17) -0.52190(10) 0.0167(4) Uani 1 1 d . . .
C35 C 0.15814(12) -0.25420(17) -0.54209(10) 0.0168(4) Uani 1 1 d . . .
C36 C 0.15684(12) -0.29284(16) -0.60992(10) 0.0172(4) Uani 1 1 d . . .
C37 C 0.21806(12) -0.30649(16) -0.63661(10) 0.0170(4) Uani 1 1 d . . .
C38 C 0.21730(12) -0.29565(16) -0.70317(10) 0.0174(4) Uani 1 1 d . . .
C39 C 0.15361(12) -0.27122(17) -0.74167(10) 0.0178(4) Uani 1 1 d . . .
C40 C 0.15552(13) -0.20036(17) -0.79168(10) 0.0183(5) Uani 1 1 d . . .
C41 C 0.09313(12) -0.13940(17) -0.79511(10) 0.0184(5) Uani 1 1 d . . .
C42 C 0.09873(12) -0.03863(17) -0.80790(10) 0.0177(4) Uani 1 1 d . . .
C43 C 0.06284(12) 0.03362(18) -0.77387(11) 0.0194(5) Uani 1 1 d . . .
C44 C 0.10569(12) 0.12112(17) -0.76499(10) 0.0180(4) Uani 1 1 d . . .
C45 C 0.11080(12) 0.17224(17) -0.70938(11) 0.0189(5) Uani 1 1 d . . .
C46 C 0.07349(12) 0.13667(17) -0.66004(11) 0.0177(4) Uani 1 1 d . . .
C47 C 0.11813(12) 0.15094(17) -0.59980(11) 0.0183(4) Uani 1 1 d . . .
C48 C 0.11608(12) 0.08314(17) -0.55103(10) 0.0179(4) Uani 1 1 d . . .
C49 C 0.06976(12) -0.00228(18) -0.56050(10) 0.0181(4) Uani 1 1 d . . .
C50 C 0.10433(12) -0.08413(18) -0.52642(10) 0.0176(4) Uani 1 1 d . . .
C51 C 0.09828(12) -0.17694(17) -0.55234(10) 0.0170(4) Uani 1 1 d . . .
C52 C 0.05731(12) -0.19047(17) -0.61358(10) 0.0179(4) Uani 1 1 d . . .
C53 C 0.09311(12) -0.26198(17) -0.64830(10) 0.0176(4) Uani 1 1 d . . .
C54 C 0.09009(12) -0.25337(17) -0.71398(10) 0.0180(4) Uani 1 1 d . . .
C55 C 0.05264(12) -0.17150(17) -0.74672(10) 0.0184(4) Uani 1 1 d . . .
C56 C 0.01856(12) -0.10254(18) -0.71354(11) 0.0187(5) Uani 1 1 d . . .
C57 C 0.02331(11) 0.00183(17) -0.72764(10) 0.0180(4) Uani 1 1 d . . .
C58 C 0.02875(12) 0.05527(18) -0.66912(10) 0.0182(4) Uani 1 1 d . . .
C59 C 0.02717(12) -0.01590(18) -0.61873(11) 0.0185(5) Uani 1 1 d . . .
C60 C 0.02073(12) -0.11268(18) -0.64589(11) 0.0187(5) Uani 1 1 d . . .
C061 C 0.39917(13) -0.1293(2) -0.80785(11) 0.0242(5) Uani 1 1 d . . .
C062 C 0.37149(16) -0.1482(2) -0.87812(13) 0.0335(6) Uani 1 1 d . . .
C111 C 0.36218(13) 0.26234(18) -0.57277(11) 0.0224(5) Uani 1 1 d . . .
C112 C 0.40819(14) 0.2613(2) -0.50763(12) 0.0264(5) Uani 1 1 d . . .
C181 C 0.39874(13) -0.33430(19) -0.64775(11) 0.0225(5) Uani 1 1 d . . .
C182 C 0.37589(15) -0.4417(2) -0.65747(13) 0.0289(6) Uani 1 1 d . . .
C241 C 0.15487(13) 0.17648(18) -0.86412(11) 0.0231(5) Uani 1 1 d . . .
C242 C 0.21216(16) 0.1731(2) -0.90781(12) 0.0297(6) Uani 1 1 d . . .
C271 C 0.17406(13) 0.34101(18) -0.68889(11) 0.0214(5) Uani 1 1 d . . .
C272 C 0.13575(14) 0.40113(18) -0.64308(12) 0.0249(5) Uani 1 1 d . . .
C321 C 0.15817(13) -0.04100(18) -0.41382(11) 0.0201(5) Uani 1 1 d . . .
C322 C 0.22381(13) -0.02518(19) -0.36342(11) 0.0224(5) Uani 1 1 d . . .
C351 C 0.14856(13) -0.33797(18) -0.49559(10) 0.0196(5) Uani 1 1 d . . .
C352 C 0.07526(14) -0.38912(19) -0.50261(11) 0.0239(5) Uani 1 1 d . . .

loop_
_atom_site_aniso_label
_atom_site_aniso_U_11
_atom_site_aniso_U_22
_atom_site_aniso_U_33
_atom_site_aniso_U_23
_atom_site_aniso_U_13
_atom_site_aniso_U_12
F011 0.0266(8) 0.0346(9) 0.0336(8) -0.0045(7) 0.0056(6) -0.0116(6)
F012 0.0263(7) 0.0449(10) 0.0239(7) 0.0091(7) 0.0086(6) -0.0073(7)
F013 0.0313(9) 0.0465(11) 0.0768(14) -0.0063(10) 0.0086(9) 0.0093(8)
F014 0.0280(9) 0.0789(15) 0.0496(11) 0.0361(10) 0.0047(8) 0.0088(9)
F015 0.0180(8) 0.0591(12) 0.0545(11) 0.0118(9) 0.0069(7) -0.0041(7)
F061 0.0490(11) 0.0607(12) 0.0316(9) 0.0122(8) 0.0199(8) 0.0302(9)
F062 0.0428(10) 0.0547(11) 0.0409(10) -0.0158(8) 0.0255(8) -0.0216(9)
F063 0.0675(13) 0.0786(15) 0.0372(10) -0.0281(10) 0.0281(9) -0.0358(12)
F064 0.0400(9) 0.0558(11) 0.0258(8) -0.0028(8) 0.0208(7) 0.0035(8)
F065 0.0586(12) 0.0822(15) 0.0241(9) 0.0110(9) 0.0131(8) 0.0293(11)
F111 0.0311(8) 0.0180(7) 0.0420(9) -0.0004(6) -0.0084(7) -0.0005(6)
F112 0.0362(8) 0.0342(9) 0.0255(8) 0.0026(6) 0.0049(6) -0.0171(7)
F113 0.0415(9) 0.0390(9) 0.0213(7) -0.0036(7) 0.0041(7) -0.0063(7)
F114 0.0423(9) 0.0266(8) 0.0392(9) -0.0047(7) -0.0123(7) -0.0103(7)
F115 0.0271(8) 0.0341(9) 0.0336(8) 0.0010(7) -0.0063(6) 0.0005(6)
F181 0.0332(8) 0.0356(9) 0.0312(8) -0.0037(7) -0.0090(7) 0.0099(7)
F182 0.0349(9) 0.0332(9) 0.0456(10) 0.0079(7) 0.0253(7) 0.0089(7)
F183 0.0657(13) 0.0323(10) 0.0489(11) -0.0138(8) -0.0144(9) 0.0077(9)
F184 0.0483(10) 0.0264(9) 0.0736(13) 0.0077(9) 0.0325(10) 0.0015(8)
F185 0.0362(9) 0.0265(8) 0.0537(11) 0.0004(7) 0.0113(8) 0.0104(7)
F241 0.0352(8) 0.0355(9) 0.0205(7) 0.0070(6) -0.0072(6) -0.0031(7)
F242 0.0531(10) 0.0188(7) 0.0221(7) 0.0029(6) 0.0046(7) 0.0048(7)
F243 0.0426(10) 0.0702(14) 0.0307(9) 0.0091(9) 0.0098(8) -0.0163(9)
F244 0.0809(14) 0.0286(9) 0.0360(9) 0.0080(7) 0.0325(9) 0.0100(9)
F245 0.0644(12) 0.0348(9) 0.0202(8) 0.0136(7) 0.0100(7) 0.0024(8)
F271 0.0318(8) 0.0216(7) 0.0184(7) 0.0042(5) -0.0014(6) 0.0027(6)
F272 0.0242(7) 0.0209(7) 0.0400(9) 0.0028(6) -0.0010(6) -0.0039(6)
F273 0.0474(10) 0.0157(7) 0.0349(9) 0.0001(6) 0.0017(7) 0.0058(7)
F274 0.0454(9) 0.0301(9) 0.0223(8) -0.0072(6) -0.0076(7) 0.0052(7)
F275 0.0303(8) 0.0263(8) 0.0292(8) -0.0042(6) 0.0049(6) 0.0023(6)
F321 0.0254(7) 0.0321(8) 0.0206(7) -0.0044(6) 0.0078(6) 0.0054(6)
F322 0.0350(8) 0.0284(8) 0.0182(7) -0.0001(6) 0.0096(6) -0.0093(6)
F323 0.0304(8) 0.0310(8) 0.0250(7) -0.0018(6) 0.0001(6) -0.0079(6)
F324 0.0400(9) 0.0437(9) 0.0117(6) -0.0075(6) 0.0055(6) 0.0002(7)
F325 0.0318(8) 0.0327(8) 0.0210(7) -0.0010(6) 0.0001(6) 0.0079(6)
F351 0.0394(8) 0.0299(8) 0.0119(6) 0.0008(6) 0.0036(6) -0.0094(6)
F352 0.0295(8) 0.0231(7) 0.0259(7) 0.0074(6) 0.0054(6) 0.0018(6)
F353 0.0381(9) 0.0364(9) 0.0199(7) -0.0003(6) 0.0021(6) -0.0173(7)
F354 0.0281(8) 0.0375(9) 0.0407(9) 0.0047(7) 0.0153(7) -0.0022(7)
F355 0.0386(9) 0.0327(9) 0.0266(8) 0.0121(7) 0.0047(7) -0.0121(7)
C1 0.0174(10) 0.0202(11) 0.0159(10) 0.0035(9) 0.0039(8) -0.0028(9)
C2 0.0149(10) 0.0215(11) 0.0156(10) 0.0032(9) 0.0004(8) -0.0023(8)
C3 0.0147(10) 0.0214(12) 0.0165(10) 0.0024(9) 0.0016(8) 0.0023(8)
C4 0.0142(10) 0.0224(12) 0.0172(10) 0.0014(9) 0.0044(8) 0.0024(8)
C5 0.0150(10) 0.0235(12) 0.0161(10) 0.0016(9) 0.0049(8) 0.0021(9)
C6 0.0213(11) 0.0207(12) 0.0154(10) 0.0015(9) 0.0074(8) 0.0001(9)
C7 0.0213(11) 0.0233(12) 0.0129(10) 0.0047(9) 0.0056(8) -0.0002(9)
C8 0.0196(11) 0.0206(11) 0.0136(10) 0.0050(8) 0.0053(8) -0.0023(9)
C9 0.0203(11) 0.0187(11) 0.0170(10) 0.0036(9) 0.0038(8) -0.0042(9)
C10 0.0187(10) 0.0171(11) 0.0177(11) 0.0033(9) 0.0022(8) -0.0036(8)
C011 0.0209(11) 0.0274(13) 0.0214(11) 0.0046(10) 0.0055(9) -0.0049(10)
C11 0.0193(11) 0.0162(11) 0.0154(10) 0.0003(8) 0.0003(8) -0.0026(8)
C12 0.0181(10) 0.0176(11) 0.0152(10) 0.0017(8) -0.0022(8) -0.0028(8)
C012 0.0213(12) 0.0411(16) 0.0360(15) 0.0081(13) 0.0071(11) -0.0011(11)
C13 0.0181(10) 0.0190(11) 0.0125(10) -0.0005(8) -0.0003(8) -0.0034(8)
C14 0.0166(10) 0.0212(11) 0.0112(9) 0.0005(8) -0.0006(8) -0.0014(8)
C15 0.0165(10) 0.0197(11) 0.0142(10) 0.0021(8) -0.0002(8) 0.0011(8)
C16 0.0202(11) 0.0182(11) 0.0136(10) 0.0034(8) 0.0018(8) 0.0006(9)
C17 0.0210(11) 0.0157(11) 0.0161(10) 0.0029(8) 0.0049(8) 0.0016(8)
C18 0.0206(11) 0.0177(11) 0.0144(10) 0.0010(8) 0.0050(8) 0.0015(9)
C19 0.0209(11) 0.0177(11) 0.0147(10) -0.0032(8) 0.0049(8) 0.0023(9)
C20 0.0218(11) 0.0192(11) 0.0147(10) -0.0028(8) 0.0056(8) 0.0000(9)
C21 0.0247(11) 0.0215(12) 0.0107(10) -0.0014(8) 0.0053(8) 0.0005(9)
C22 0.0256(11) 0.0201(11) 0.0094(9) 0.0005(8) 0.0049(8) -0.0020(9)
C23 0.0247(11) 0.0199(11) 0.0099(9) 0.0023(8) 0.0018(8) -0.0019(9)
C24 0.0220(11) 0.0193(11) 0.0142(10) 0.0025(9) 0.0027(9) -0.0010(9)
C25 0.0216(11) 0.0174(11) 0.0171(11) 0.0052(9) 0.0035(9) -0.0031(9)
C26 0.0209(11) 0.0149(11) 0.0178(10) 0.0035(8) 0.0016(8) -0.0025(8)
C27 0.0198(11) 0.0166(11) 0.0167(10) 0.0010(8) -0.0004(8) -0.0016(8)
C28 0.0217(11) 0.0156(11) 0.0148(10) -0.0020(8) 0.0024(8) -0.0010(8)
C29 0.0210(11) 0.0160(11) 0.0141(10) -0.0036(8) 0.0015(8) -0.0010(8)
C30 0.0202(10) 0.0169(11) 0.0113(9) -0.0034(8) 0.0005(8) -0.0020(8)
C31 0.0234(11) 0.0184(11) 0.0109(9) -0.0031(8) 0.0039(8) 0.0003(9)
C32 0.0194(11) 0.0200(11) 0.0129(10) -0.0020(8) 0.0035(8) -0.0022(9)
C33 0.0201(11) 0.0197(11) 0.0100(9) 0.0031(8) 0.0021(8) -0.0002(9)
C34 0.0194(10) 0.0194(11) 0.0110(9) 0.0037(8) 0.0013(8) -0.0003(9)
C35 0.0195(10) 0.0185(11) 0.0129(10) -0.0002(8) 0.0040(8) -0.0020(8)
C36 0.0251(11) 0.0136(10) 0.0133(10) -0.0007(8) 0.0038(8) -0.0042(9)
C37 0.0237(11) 0.0133(10) 0.0142(10) 0.0003(8) 0.0033(8) -0.0010(8)
C38 0.0247(11) 0.0129(10) 0.0156(10) -0.0017(8) 0.0059(9) -0.0006(8)
C39 0.0236(11) 0.0154(11) 0.0145(10) -0.0034(8) 0.0030(8) -0.0028(9)
C40 0.0256(11) 0.0181(11) 0.0109(10) -0.0031(8) 0.0017(8) -0.0014(9)
C41 0.0221(11) 0.0208(12) 0.0118(10) -0.0027(8) 0.0008(8) -0.0032(9)
C42 0.0204(11) 0.0210(11) 0.0105(9) 0.0013(8) -0.0017(8) -0.0013(9)
C43 0.0203(11) 0.0209(12) 0.0156(10) 0.0016(9) -0.0021(8) 0.0013(9)
C44 0.0190(10) 0.0193(11) 0.0151(10) 0.0034(8) 0.0003(8) 0.0010(9)
C45 0.0203(11) 0.0165(11) 0.0182(11) 0.0011(9) -0.0025(9) 0.0012(9)
C46 0.0179(10) 0.0180(11) 0.0165(10) -0.0017(8) 0.0002(8) 0.0038(8)
C47 0.0193(11) 0.0176(11) 0.0182(11) -0.0041(9) 0.0039(8) 0.0015(9)
C48 0.0198(11) 0.0187(11) 0.0159(10) -0.0042(8) 0.0045(8) 0.0023(9)
C49 0.0167(10) 0.0225(12) 0.0164(10) -0.0034(9) 0.0069(8) 0.0004(9)
C50 0.0179(10) 0.0240(12) 0.0122(10) -0.0007(8) 0.0066(8) -0.0022(9)
C51 0.0175(10) 0.0213(11) 0.0134(10) 0.0015(8) 0.0059(8) -0.0031(9)
C52 0.0184(10) 0.0204(11) 0.0153(10) -0.0005(9) 0.0037(8) -0.0056(9)
C53 0.0201(11) 0.0168(11) 0.0162(10) -0.0014(8) 0.0037(8) -0.0059(8)
C54 0.0204(11) 0.0180(11) 0.0151(10) -0.0030(8) 0.0016(8) -0.0050(9)
C55 0.0198(11) 0.0202(11) 0.0143(10) -0.0020(9) -0.0008(8) -0.0049(9)
C56 0.0149(10) 0.0232(12) 0.0174(11) -0.0012(9) 0.0001(8) -0.0025(9)
C57 0.0154(10) 0.0210(12) 0.0163(10) 0.0000(9) -0.0017(8) -0.0007(8)
C58 0.0147(10) 0.0227(12) 0.0170(10) -0.0008(9) 0.0018(8) 0.0032(9)
C59 0.0141(10) 0.0249(12) 0.0171(10) -0.0023(9) 0.0048(8) 0.0002(9)
C60 0.0134(10) 0.0244(12) 0.0186(11) -0.0023(9) 0.0029(8) -0.0037(9)
C061 0.0237(12) 0.0303(14) 0.0201(11) 0.0012(10) 0.0088(9) 0.0023(10)
C062 0.0353(15) 0.0454(17) 0.0229(13) -0.0033(12) 0.0144(11) -0.0019(13)
C111 0.0235(12) 0.0205(12) 0.0220(11) 0.0015(9) -0.0004(9) -0.0048(9)
C112 0.0279(13) 0.0255(13) 0.0242(12) -0.0019(10) -0.0015(10) -0.0055(10)
C181 0.0232(12) 0.0257(13) 0.0194(11) 0.0022(9) 0.0056(9) 0.0041(10)
C182 0.0330(14) 0.0226(13) 0.0317(14) 0.0008(11) 0.0074(11) 0.0030(11)
C241 0.0305(13) 0.0206(12) 0.0167(11) 0.0034(9) -0.0016(9) 0.0005(10)
C242 0.0450(16) 0.0256(13) 0.0189(12) 0.0067(10) 0.0062(11) -0.0025(12)
C271 0.0226(11) 0.0197(12) 0.0199(11) 0.0017(9) -0.0037(9) -0.0004(9)
C272 0.0323(13) 0.0186(12) 0.0211(12) -0.0027(9) -0.0050(10) 0.0020(10)
C321 0.0242(12) 0.0214(12) 0.0161(10) -0.0009(9) 0.0070(9) -0.0011(9)
C322 0.0269(12) 0.0253(13) 0.0157(11) -0.0018(9) 0.0052(9) 0.0011(10)
C351 0.0245(11) 0.0209(12) 0.0139(10) -0.0010(9) 0.0048(9) -0.0035(9)
C352 0.0280(12) 0.0262(13) 0.0182(11) 0.0045(9) 0.0061(9) -0.0051(10)

loop_
_geom_bond_atom_site_label_1
_geom_bond_atom_site_label_2
_geom_bond_distance
_geom_bond_site_symmetry_2
_geom_bond_publ_flag
F011 C011 1.353(3) . ?
F012 C011 1.345(3) . ?
F013 C012 1.330(4) . ?
F014 C012 1.317(3) . ?
F015 C012 1.333(3) . ?
F061 C061 1.339(3) . ?
F062 C061 1.340(3) . ?
F063 C062 1.309(4) . ?
F064 C062 1.325(3) . ?
F065 C062 1.327(4) . ?
F111 C111 1.352(3) . ?
F112 C111 1.345(3) . ?
F113 C112 1.332(3) . ?
F114 C112 1.328(3) . ?
F115 C112 1.331(3) . ?
F181 C181 1.363(3) . ?
F182 C181 1.344(3) . ?
F183 C182 1.324(3) . ?
F184 C182 1.318(3) . ?
F185 C182 1.333(3) . ?
F241 C241 1.360(3) . ?
F242 C241 1.342(3) . ?
F243 C242 1.329(3) . ?
F244 C242 1.319(3) . ?
F245 C242 1.328(3) . ?
F271 C271 1.354(3) . ?
F272 C271 1.352(3) . ?
F273 C272 1.334(3) . ?
F274 C272 1.331(3) . ?
F275 C272 1.334(3) . ?
F321 C321 1.356(3) . ?
F322 C321 1.353(3) . ?
F323 C322 1.328(3) . ?
F324 C322 1.329(3) . ?
F325 C322 1.328(3) . ?
F351 C351 1.351(3) . ?
F352 C351 1.357(3) . ?
F353 C352 1.334(3) . ?
F354 C352 1.330(3) . ?
F355 C352 1.325(3) . ?
C1 C9 1.508(3) . ?
C1 C2 1.536(3) . ?
C1 C011 1.553(3) . ?
C1 C5 1.559(3) . ?
C2 C12 1.380(3) . ?
C2 C3 1.415(3) . ?
C3 C15 1.388(3) . ?
C3 C4 1.471(3) . ?
C4 C5 1.355(3) . ?
C4 C18 1.520(3) . ?
C5 C6 1.534(3) . ?
C6 C20 1.539(3) . ?
C6 C7 1.541(3) . ?
C6 C061 1.562(3) . ?
C7 C8 1.349(3) . ?
C7 C22 1.466(3) . ?
C8 C9 1.459(3) . ?
C8 C25 1.468(3) . ?
C9 C10 1.358(3) . ?
C10 C26 1.475(3) . ?
C10 C11 1.515(3) . ?
C011 C012 1.535(4) . ?
C11 C29 1.534(3) . ?
C11 C12 1.549(3) . ?
C11 C111 1.563(3) . ?
C12 C13 1.423(3) . ?
C13 C14 1.395(3) . ?
C13 C30 1.463(3) . ?
C14 C15 1.412(3) . ?
C14 C33 1.476(3) . ?
C15 C16 1.465(3) . ?
C16 C17 1.352(3) . ?
C16 C34 1.460(3) . ?
C17 C37 1.465(3) . ?
C17 C18 1.547(3) . ?
C18 C19 1.534(3) . ?
C18 C181 1.548(3) . ?
C19 C20 1.367(3) . ?
C19 C38 1.448(3) . ?
C20 C21 1.448(3) . ?
C21 C40 1.388(3) . ?
C21 C22 1.434(3) . ?
C22 C23 1.374(3) . ?
C23 C42 1.427(3) . ?
C23 C24 1.543(3) . ?
C24 C25 1.509(3) . ?
C24 C44 1.545(3) . ?
C24 C241 1.547(3) . ?
C25 C26 1.358(3) . ?
C26 C27 1.512(3) . ?
C27 C28 1.542(3) . ?
C27 C271 1.552(3) . ?
C27 C45 1.556(3) . ?
C28 C29 1.379(3) . ?
C28 C47 1.422(3) . ?
C29 C30 1.425(3) . ?
C30 C31 1.380(3) . ?
C31 C48 1.422(3) . ?
C31 C32 1.541(3) . ?
C32 C33 1.516(3) . ?
C32 C321 1.548(3) . ?
C32 C50 1.550(3) . ?
C33 C34 1.358(3) . ?
C34 C35 1.523(3) . ?
C35 C51 1.537(3) . ?
C35 C351 1.540(3) . ?
C35 C36 1.542(3) . ?
C36 C37 1.379(3) . ?
C36 C53 1.421(3) . ?
C37 C38 1.432(3) . ?
C38 C39 1.398(3) . ?
C39 C54 1.439(3) . ?
C39 C40 1.444(3) . ?
C40 C41 1.436(3) . ?
C41 C42 1.402(3) . ?
C41 C55 1.445(3) . ?
C42 C43 1.450(3) . ?
C43 C57 1.395(3) . ?
C43 C44 1.435(3) . ?
C44 C45 1.370(3) . ?
C45 C46 1.439(3) . ?
C46 C58 1.389(3) . ?
C46 C47 1.449(3) . ?
C47 C48 1.397(3) . ?
C48 C49 1.450(3) . ?
C49 C59 1.395(3) . ?
C49 C50 1.434(3) . ?
C50 C51 1.374(3) . ?
C51 C52 1.435(3) . ?
C52 C60 1.391(3) . ?
C52 C53 1.450(3) . ?
C53 C54 1.405(3) . ?
C54 C55 1.444(3) . ?
C55 C56 1.390(3) . ?
C56 C60 1.450(3) . ?
C56 C57 1.454(3) . ?
C57 C58 1.439(3) . ?
C58 C59 1.452(3) . ?
C59 C60 1.434(3) . ?
C061 C062 1.541(4) . ?
C111 C112 1.534(3) . ?
C181 C182 1.526(4) . ?
C241 C242 1.535(4) . ?
C271 C272 1.538(4) . ?
C321 C322 1.539(3) . ?
C351 C352 1.541(3) . ?
